data_2216340
loop_
_publ_author_name
'Yavuz K\"oysal'
'\,Samil I\,s\?ik'
'Ay\,sen A\<gar'

_publ_section_title
;
 (<i>E</i>)-4-Bromo-2-[2-(hydroxymethyl)phenyliminomethyl]phenol
;
_journal_coeditor_code BX2117
_journal_issue 12
_journal_name_full 'Acta Crystallographica Section E'
_journal_page_first o4916
_journal_page_last o4916
_journal_paper_doi 10.1107/S1600536807061855
_journal_volume 63
_journal_year 2007
_chemical_formula_iupac 'C14 H12 Br N O2'
_chemical_formula_moiety 'C14 H12 Br N O2'
_chemical_formula_sum 'C14 H12 Br N O2'
_chemical_formula_weight 306.16
_chemical_name_systematic
;
(E)-4-Bromo-2-[2-(hydroxymethyl)phenyliminomethyl]phenol
;
_space_group_IT_number 14
_symmetry_cell_setting monoclinic
_symmetry_space_group_name_Hall '-P 2ybc'
_symmetry_space_group_name_H-M 'P 1 21/c 1'
_atom_sites_solution_hydrogens geom
_atom_sites_solution_primary direct
_atom_sites_solution_secondary difmap
_audit_creation_method SHELXL-97
_cell_angle_alpha 90.00
_cell_angle_beta 96.904(16)
_cell_angle_gamma 90.00
_cell_formula_units_Z 4
_cell_length_a 6.4356(13)
_cell_length_b 4.6361(5)
_cell_length_c 42.693(8)
_cell_measurement_reflns_used 7218
_cell_measurement_temperature 293(2)
_cell_measurement_theta_max 29.27
_cell_measurement_theta_min 3.17
_cell_volume 1264.6(4)
_computing_cell_refinement 'X-AREA (Stoe & Cie, 2002)'
_computing_data_collection 'X-AREA (Stoe & Cie, 2002)'
_computing_data_reduction 'X-RED32 (Stoe & Cie, 2002)'
_computing_molecular_graphics 'ORTEPIII (Burnett & Johnson, 1996)'
_computing_publication_material 'WinGX (Farrugia, 1999) and PARST (Nardelli, 1995)'
_computing_structure_refinement 'SHELXL97 (Sheldrick, 1997)'
_computing_structure_solution 'SHELXS97 (Sheldrick, 1997)'
_diffrn_ambient_temperature 293(2)
_diffrn_detector_area_resol_mean 6.67
_diffrn_measured_fraction_theta_full 0.975
_diffrn_measured_fraction_theta_max 0.975
_diffrn_measurement_device_type 'STOE IPDS 2'
_diffrn_measurement_method '\w scan'
_diffrn_radiation_monochromator graphite
_diffrn_radiation_source 'fine-focus sealed tube'
_diffrn_radiation_type MoK\a
_diffrn_radiation_wavelength 0.71073
_diffrn_reflns_av_R_equivalents 0.1577
_diffrn_reflns_av_sigmaI/netI 0.1280
_diffrn_reflns_limit_h_max 7
_diffrn_reflns_limit_h_min -7
_diffrn_reflns_limit_k_max 5
_diffrn_reflns_limit_k_min -5
_diffrn_reflns_limit_l_max 52
_diffrn_reflns_limit_l_min -52
_diffrn_reflns_number 8887
_diffrn_reflns_theta_full 25.99
_diffrn_reflns_theta_max 25.99
_diffrn_reflns_theta_min 3.19
_diffrn_standards_number 0
_exptl_absorpt_coefficient_mu 3.243
_exptl_absorpt_correction_T_max 0.8271
_exptl_absorpt_correction_T_min 0.4349
_exptl_absorpt_correction_type integration
_exptl_absorpt_process_details '(X-RED32; Stoe & Cie, 2002)'
_exptl_crystal_colour brown
_exptl_crystal_density_diffrn 1.608
_exptl_crystal_density_method 'not measured'
_exptl_crystal_description plate
_exptl_crystal_F_000 616
_exptl_crystal_size_max 0.590
_exptl_crystal_size_mid 0.323
_exptl_crystal_size_min 0.030
_refine_diff_density_max 0.368
_refine_diff_density_min -0.453
_refine_ls_extinction_method none
_refine_ls_goodness_of_fit_ref 0.990
_refine_ls_hydrogen_treatment mixed
_refine_ls_matrix_type full
_refine_ls_number_parameters 167
_refine_ls_number_reflns 2418
_refine_ls_number_restraints 0
_refine_ls_restrained_S_all 0.990
_refine_ls_R_factor_all 0.1477
_refine_ls_R_factor_gt 0.0825
_refine_ls_shift/su_max 0.001
_refine_ls_shift/su_mean 0.000
_refine_ls_structure_factor_coef Fsqd
_refine_ls_weighting_details 'calc w=1/[\s^2^(Fo^2^)+(0.0669P)^2^+0.0000P] where P=(Fo^2^+2Fc^2^)/3'
_refine_ls_weighting_scheme calc
_refine_ls_wR_factor_gt 0.1390
_refine_ls_wR_factor_ref 0.1640
_reflns_number_gt 1281
_reflns_number_total 2418
_reflns_threshold_expression >2sigma(I)
_cod_data_source_file bx2117.cif
_cod_data_source_block I
_cod_original_cell_volume 1264.5(4)
_cod_original_sg_symbol_H-M 'P 21/c'
_cod_database_code 2216340
_cod_database_fobs_code 2216340

loop_
_symmetry_equiv_pos_as_xyz
'x, y, z'
'-x, y+1/2, -z+1/2'
'-x, -y, -z'
'x, -y-1/2, z-1/2'

loop_
_atom_site_type_symbol
_atom_site_label
_atom_site_fract_x
_atom_site_fract_y
_atom_site_fract_z
_atom_site_U_iso_or_equiv
_atom_site_adp_type
_atom_site_calc_flag
_atom_site_refinement_flags
_atom_site_occupancy
C C1 0.3539(8) 0.5546(12) 0.15615(15) 0.0442(15) Uani d . 1
C C2 0.5621(8) 0.6418(13) 0.15407(17) 0.0499(16) Uani d . 1
C C3 0.6531(9) 0.8446(15) 0.17555(18) 0.0569(19) Uani d . 1
H H3 0.7895 0.9046 0.1741 0.068 Uiso calc R 1
C C4 0.5485(10) 0.9571(15) 0.19847(19) 0.0622(18) Uani d . 1
H H4 0.6127 1.0933 0.2124 0.075 Uiso calc R 1
C C5 0.3446(10) 0.8679(14) 0.20100(17) 0.0527(17) Uani d . 1
C C6 0.2488(9) 0.6722(13) 0.17980(16) 0.0471(15) Uani d . 1
H H6 0.1113 0.6174 0.1813 0.056 Uiso calc R 1
C C7 0.2448(8) 0.3595(12) 0.13302(16) 0.0422(14) Uani d . 1
H H7 0.1063 0.3119 0.1348 0.051 Uiso calc R 1
C C8 0.2096(8) 0.0736(12) 0.08767(15) 0.0413(14) Uani d . 1
C C9 0.0395(9) -0.0889(12) 0.09518(17) 0.0499(16) Uani d . 1
H H9 0.0003 -0.0846 0.1154 0.060 Uiso calc R 1
C C10 -0.0702(9) -0.2571(13) 0.07177(19) 0.0546(18) Uani d . 1
H H10 -0.1835 -0.3665 0.0765 0.066 Uiso calc R 1
C C11 -0.0134(9) -0.2637(13) 0.04185(18) 0.0540(18) Uani d . 1
H H11 -0.0887 -0.3762 0.0264 0.065 Uiso calc R 1
C C12 0.1539(9) -0.1049(12) 0.03464(17) 0.0496(16) Uani d . 1
H H12 0.1916 -0.1122 0.0143 0.060 Uiso calc R 1
C C13 0.2691(8) 0.0679(11) 0.05727(16) 0.0419(15) Uani d . 1
C C14 0.4530(8) 0.2478(13) 0.04907(17) 0.0497(16) Uani d . 1
H H14A 0.4368 0.4441 0.0562 0.060 Uiso calc R 1
H H14B 0.5813 0.1712 0.0603 0.060 Uiso calc R 1
N N1 0.3306(7) 0.2525(10) 0.11061(12) 0.0424(12) Uani d . 1
O O1 0.6734(7) 0.5367(11) 0.13205(13) 0.0666(14) Uani d . 1
O O2 0.4709(8) 0.2513(10) 0.01635(13) 0.0743(15) Uani d . 1
H H2 0.4878 0.0863 0.0102 0.111 Uiso calc R 1
Br Br1 0.19493(12) 1.02961(17) 0.232551(19) 0.0751(4) Uani d . 1
H H1 0.589(9) 0.427(13) 0.1214(17) 0.05(2) Uiso d . 1

loop_
_atom_site_aniso_label
_atom_site_aniso_U_11
_atom_site_aniso_U_22
_atom_site_aniso_U_33
_atom_site_aniso_U_12
_atom_site_aniso_U_13
_atom_site_aniso_U_23
C1 0.042(3) 0.045(3) 0.045(4) 0.000(3) 0.001(3) 0.004(3)
C2 0.043(3) 0.059(4) 0.048(5) 0.002(3) 0.008(3) 0.000(4)
C3 0.044(3) 0.067(4) 0.059(5) -0.005(3) 0.004(3) -0.017(4)
C4 0.064(4) 0.060(4) 0.059(5) -0.007(4) -0.006(4) -0.001(4)
C5 0.065(4) 0.049(4) 0.043(4) 0.012(3) 0.002(3) 0.001(3)
C6 0.049(3) 0.048(3) 0.045(4) 0.004(3) 0.007(3) 0.001(3)
C7 0.040(3) 0.045(3) 0.043(4) -0.007(3) 0.011(3) 0.003(3)
C8 0.038(3) 0.043(3) 0.044(4) 0.002(2) 0.008(3) 0.003(3)
C9 0.046(3) 0.054(4) 0.051(4) -0.004(3) 0.011(3) 0.002(3)
C10 0.046(3) 0.052(4) 0.065(5) -0.009(3) 0.004(3) 0.005(4)
C11 0.053(3) 0.057(4) 0.050(5) -0.010(3) -0.005(3) -0.006(4)
C12 0.056(3) 0.049(3) 0.043(4) 0.002(3) 0.004(3) -0.007(3)
C13 0.039(3) 0.039(3) 0.048(4) 0.004(2) 0.006(3) -0.001(3)
C14 0.049(3) 0.049(3) 0.052(5) -0.001(3) 0.011(3) -0.003(3)
N1 0.045(2) 0.046(3) 0.036(3) 0.001(2) 0.005(2) 0.000(3)
O1 0.051(2) 0.083(3) 0.069(4) -0.013(3) 0.022(2) -0.023(3)
O2 0.108(4) 0.071(3) 0.050(4) -0.024(3) 0.039(3) -0.014(3)
Br1 0.1005(6) 0.0744(5) 0.0545(5) 0.0018(4) 0.0262(4) -0.0133(4)

loop_
_atom_type_symbol
_atom_type_description
_atom_type_scat_dispersion_real
_atom_type_scat_dispersion_imag
_atom_type_scat_source
C C 0.0033 0.0016 'International Tables Vol C Tables 4.2.6.8 and 6.1.1.4'
H H 0.0000 0.0000 'International Tables Vol C Tables 4.2.6.8 and 6.1.1.4'
N N 0.0061 0.0033 'International Tables Vol C Tables 4.2.6.8 and 6.1.1.4'
O O 0.0106 0.0060 'International Tables Vol C Tables 4.2.6.8 and 6.1.1.4'
Br Br -0.2901 2.4595 'International Tables Vol C Tables 4.2.6.8 and 6.1.1.4'

loop_
_geom_angle_atom_site_label_1
_geom_angle_atom_site_label_2
_geom_angle_atom_site_label_3
_geom_angle
_geom_angle_publ_flag
C6 C1 C2 118.7(5) ?
C6 C1 C7 119.9(5) ?
C2 C1 C7 121.3(6) ?
O1 C2 C3 119.3(5) ?
O1 C2 C1 122.1(6) ?
C3 C2 C1 118.6(6) ?
C4 C3 C2 121.9(6) ?
C4 C3 H3 119.0 ?
C2 C3 H3 119.0 ?
C3 C4 C5 119.7(6) ?
C3 C4 H4 120.2 ?
C5 C4 H4 120.2 ?
C6 C5 C4 119.8(7) ?
C6 C5 Br1 120.1(5) ?
C4 C5 Br1 120.0(5) ?
C5 C6 C1 121.2(6) ?
C5 C6 H6 119.4 ?
C1 C6 H6 119.4 ?
N1 C7 C1 122.6(5) y
N1 C7 H7 118.7 ?
C1 C7 H7 118.7 ?
C9 C8 C13 120.8(6) ?
C9 C8 N1 121.9(6) ?
C13 C8 N1 117.2(5) ?
C10 C9 C8 118.8(7) ?
C10 C9 H9 120.6 ?
C8 C9 H9 120.6 ?
C11 C10 C9 120.9(6) ?
C11 C10 H10 119.6 ?
C9 C10 H10 119.6 ?
C10 C11 C12 120.2(6) ?
C10 C11 H11 119.9 ?
C12 C11 H11 119.9 ?
C11 C12 C13 121.2(7) ?
C11 C12 H12 119.4 ?
C13 C12 H12 119.4 ?
C12 C13 C8 118.2(5) ?
C12 C13 C14 121.1(6) ?
C8 C13 C14 120.7(5) ?
O2 C14 C13 113.0(5) ?
O2 C14 H14A 109.0 ?
C13 C14 H14A 109.0 ?
O2 C14 H14B 109.0 ?
C13 C14 H14B 109.0 ?
H14A C14 H14B 107.8 ?
C7 N1 C8 119.5(5) y
C2 O1 H1 103(5) ?
C14 O2 H2 109.5 ?

loop_
_geom_bond_atom_site_label_1
_geom_bond_atom_site_label_2
_geom_bond_distance
_geom_bond_publ_flag
C1 C6 1.392(9) ?
C1 C2 1.412(8) ?
C1 C7 1.456(8) ?
C2 O1 1.340(8) y
C2 C3 1.392(9) ?
C3 C4 1.357(10) ?
C3 H3 0.9300 ?
C4 C5 1.392(9) ?
C4 H4 0.9300 ?
C5 C6 1.374(9) ?
C5 Br1 1.902(7) ?
C6 H6 0.9300 ?
C7 N1 1.262(8) ?
C7 H7 0.9300 ?
C8 C9 1.398(8) ?
C8 C13 1.396(9) ?
C8 N1 1.439(7) y
C9 C10 1.391(9) ?
C9 H9 0.9300 ?
C10 C11 1.371(10) ?
C10 H10 0.9300 ?
C11 C12 1.370(8) ?
C11 H11 0.9300 ?
C12 C13 1.397(8) ?
C12 H12 0.9300 ?
C13 C14 1.523(8) ?
C14 O2 1.415(8) y
C14 H14A 0.9700 ?
C14 H14B 0.9700 ?
O1 H1 0.84(6) ?
O2 H2 0.8200 ?

loop_
_geom_hbond_atom_site_label_D
_geom_hbond_atom_site_label_H
_geom_hbond_atom_site_label_A
_geom_hbond_site_symmetry_A
_geom_hbond_distance_DH
_geom_hbond_distance_HA
_geom_hbond_distance_DA
_geom_hbond_angle_DHA
O1 H1 N1 . 0.84(6) 1.86(6) 2.638(7) 155(7)
C12 H12 O2 . 0.93 2.46 2.807(8) 102.3
O2 H2 O2 3_655 0.82 1.97 2.765(10) 163.2

loop_
_geom_torsion_atom_site_label_1
_geom_torsion_atom_site_label_2
_geom_torsion_atom_site_label_3
_geom_torsion_atom_site_label_4
_geom_torsion
_geom_torsion_publ_flag
C6 C1 C2 O1 179.6(6) ?
C7 C1 C2 O1 -4.2(9) ?
C6 C1 C2 C3 -0.7(9) ?
C7 C1 C2 C3 175.5(6) ?
O1 C2 C3 C4 -179.6(7) ?
C1 C2 C3 C4 0.8(10) ?
C2 C3 C4 C5 0.4(11) ?
C3 C4 C5 C6 -1.7(10) ?
C3 C4 C5 Br1 -178.9(6) ?
C4 C5 C6 C1 1.7(9) ?
Br1 C5 C6 C1 178.9(5) ?
C2 C1 C6 C5 -0.5(9) ?
C7 C1 C6 C5 -176.7(6) ?
C6 C1 C7 N1 178.1(6) ?
C2 C1 C7 N1 2.0(9) ?
C13 C8 C9 C10 0.0(8) ?
N1 C8 C9 C10 -180.0(5) ?
C8 C9 C10 C11 -0.1(9) ?
C9 C10 C11 C12 0.4(9) ?
C10 C11 C12 C13 -0.5(9) ?
C11 C12 C13 C8 0.3(8) ?
C11 C12 C13 C14 -179.1(5) ?
C9 C8 C13 C12 -0.1(8) ?
N1 C8 C13 C12 179.9(4) ?
C9 C8 C13 C14 179.3(5) ?
N1 C8 C13 C14 -0.7(7) ?
C12 C13 C14 O2 8.7(8) ?
C8 C13 C14 O2 -170.7(5) ?
C1 C7 N1 C8 -176.7(5) y
C9 C8 N1 C7 -28.5(8) ?
C13 C8 N1 C7 151.5(5) ?

loop_
_cod_related_entry_id
_cod_related_entry_database
_cod_related_entry_code
1 ChemSpider 30655373
